data_4117888
loop_
_publ_author_name
'Ian A. Tonks'
'Alec C. Durrell'
'Harry B. Gray'
'John E. Bercaw'

_publ_contact_author
;       Michael W. Day
        Beckman Institute
        California Institute of Technology
        Pasadena, CA  91125
        USA
;
_publ_contact_author_email mikeday@caltech.edu
_publ_contact_author_fax '(818) 449 4159'
_publ_contact_author_phone '(818) 395 2734'
_publ_section_title
;
 Groups 5 and 6 Terminal Hydrazido(2-) Complexes: N\b Substituent Effects
 on Ligand-to-Metal Charge-Transfer Energies and Oxidation States
;
_journal_name_full 'Journal of the American Chemical Society'
_journal_page_first 7301
_journal_page_last 7304
_journal_paper_doi 10.1021/ja302275j
_journal_volume 134
_journal_year 2012
_chemical_formula_moiety 'C16 H18 Br2 Cl3 N2 Nb O2'
_chemical_formula_sum 'C16 H18 Br2 Cl3 N2 Nb O2'
_chemical_formula_weight 629.40
_chemical_name_systematic
;
 ?
;
_space_group_IT_number 14
_symmetry_cell_setting monoclinic
_symmetry_space_group_name_Hall '-P 2yn'
_symmetry_space_group_name_H-M 'P 1 21/n 1'
_atom_sites_solution_hydrogens geom
_atom_sites_solution_primary direct
_atom_sites_solution_secondary difmap
_audit_creation_method SHELXL-97
_cell_angle_alpha 90.00
_cell_angle_beta 99.838(2)
_cell_angle_gamma 90.00
_cell_formula_units_Z 4
_cell_length_a 8.8532(4)
_cell_length_b 26.6360(13)
_cell_length_c 9.4480(5)
_cell_measurement_reflns_used 9885
_cell_measurement_temperature 100(2)
_cell_measurement_theta_max 44.49
_cell_measurement_theta_min 2.32
_cell_volume 2195.21(19)
_computing_cell_refinement 'Bruker SAINT-Plus v7.68A'
_computing_data_collection 'Bruker APEX2 v2009.7-0'
_computing_data_reduction 'Bruker SAINT-Plus v7.68A'
_computing_molecular_graphics 'Bruker XP v5.1'
_computing_publication_material 'Bruker XCIF 2008'
_computing_structure_refinement 'SHELXL-97 (Sheldrick, 2008)'
_computing_structure_solution 'SHELXS-97 (Sheldrick, 2008)'
_diffrn_ambient_temperature 100(2)
_diffrn_measured_fraction_theta_full 0.993
_diffrn_measured_fraction_theta_max 0.993
_diffrn_measurement_device_type 'Bruker KAPPA APEX II'
_diffrn_measurement_method '\w scans; 18 settings'
_diffrn_radiation_monochromator graphite
_diffrn_radiation_source 'fine-focus sealed tube'
_diffrn_radiation_type MoK\a
_diffrn_radiation_wavelength 0.71073
_diffrn_reflns_av_R_equivalents 0.0507
_diffrn_reflns_av_sigmaI/netI 0.0390
_diffrn_reflns_limit_h_max 17
_diffrn_reflns_limit_h_min -14
_diffrn_reflns_limit_k_max 53
_diffrn_reflns_limit_k_min -53
_diffrn_reflns_limit_l_max 14
_diffrn_reflns_limit_l_min -18
_diffrn_reflns_number 145626
_diffrn_reflns_theta_full 45.45
_diffrn_reflns_theta_max 45.45
_diffrn_reflns_theta_min 2.32
_exptl_absorpt_coefficient_mu 4.567
_exptl_absorpt_correction_T_max 0.5107
_exptl_absorpt_correction_T_min 0.4198
_exptl_absorpt_correction_type none
_exptl_crystal_colour Green
_exptl_crystal_density_diffrn 1.904
_exptl_crystal_description Block
_exptl_crystal_F_000 1224
_exptl_crystal_size_max 0.23
_exptl_crystal_size_mid 0.20
_exptl_crystal_size_min 0.17
_refine_diff_density_max 1.553
_refine_diff_density_min -1.521
_refine_diff_density_rms 0.103
_refine_ls_extinction_method none
_refine_ls_goodness_of_fit_ref 1.445
_refine_ls_hydrogen_treatment Riding
_refine_ls_matrix_type 'Full matrix'
_refine_ls_number_parameters 237
_refine_ls_number_reflns 18408
_refine_ls_number_restraints 0
_refine_ls_restrained_S_all 1.445
_refine_ls_R_factor_all 0.0430
_refine_ls_R_factor_gt 0.0247
_refine_ls_shift/su_max 0.003
_refine_ls_shift/su_mean 0.000
_refine_ls_structure_factor_coef Fsqd
_refine_ls_weighting_details w=1/s^2^(Fo^2^)
_refine_ls_weighting_scheme sigma
_refine_ls_wR_factor_gt 0.0401
_refine_ls_wR_factor_ref 0.0408
_reflns_number_gt 13363
_reflns_number_total 18408
_reflns_threshold_expression >2sigma(I)
_cod_data_source_file ja302275j_si_002_08.cif
_cod_data_source_block 2c
_cod_depositor_comments
;
The following automatic conversions were performed:

'_atom_sites_solution_primary' value 'direct methods' was changed to
'direct'.

'_atom_sites_solution_secondary' value 'Difference Fourier map' was
changed to 'difmap'.

'_atom_sites_solution_hydrogens' value 'Geometric positions' was
changed to 'geom'.

Automatic conversion script
Id: cif_fix_values 6452 2018-10-05 10:23:21Z andrius 
;
_cod_database_code 4117888

loop_
_symmetry_equiv_pos_as_xyz
'x, y, z'
'-x+1/2, y+1/2, -z+1/2'
'-x, -y, -z'
'x-1/2, -y-1/2, z-1/2'

loop_
_atom_site_label
_atom_site_type_symbol
_atom_site_fract_x
_atom_site_fract_y
_atom_site_fract_z
_atom_site_U_iso_or_equiv
_atom_site_adp_type
_atom_site_occupancy
_atom_site_symmetry_multiplicity
_atom_site_calc_flag
_atom_site_refinement_flags
Nb1 Nb 0.065703(8) 0.177335(3) 0.945482(8) 0.00923(1) Uani 1 1 d .
Br1 Br 0.439118(10) -0.095724(4) 0.856145(10) 0.01712(2) Uani 1 1 d .
Br2 Br -0.680655(11) 0.082707(4) 0.484445(11) 0.02289(2) Uani 1 1 d .
Cl1 Cl -0.18196(2) 0.200211(9) 0.99411(2) 0.01553(4) Uani 1 1 d .
Cl2 Cl 0.16905(3) 0.154977(10) 1.18444(2) 0.02044(4) Uani 1 1 d .
Cl3 Cl 0.31933(2) 0.183863(8) 0.88328(2) 0.01585(4) Uani 1 1 d .
O1 O 0.10845(7) 0.26128(2) 0.99612(6) 0.01316(11) Uani 1 1 d .
O2 O 0.00167(7) 0.21816(3) 0.74088(6) 0.01395(11) Uani 1 1 d .
N1 N 0.01577(8) 0.11697(3) 0.87348(8) 0.01184(12) Uani 1 1 d .
N2 N -0.02910(8) 0.07291(3) 0.81304(8) 0.01457(14) Uani 1 1 d .
C1 C 0.03100(11) 0.29294(4) 0.88291(10) 0.01804(17) Uani 1 1 d .
H1A H 0.0744 0.3273 0.8924 0.022 Uiso 1 1 calc R
H1B H -0.0796 0.2950 0.8879 0.022 Uiso 1 1 calc R
C2 C 0.05365(11) 0.27006(4) 0.74261(10) 0.01805(17) Uani 1 1 d .
H2A H -0.0062 0.2888 0.6614 0.022 Uiso 1 1 calc R
H2B H 0.1633 0.2713 0.7334 0.022 Uiso 1 1 calc R
C3 C 0.10294(11) 0.28260(4) 1.13541(10) 0.02141(19) Uani 1 1 d .
H3A H 0.1533 0.3155 1.1430 0.032 Uiso 1 1 calc R
H3B H 0.1559 0.2603 1.2103 0.032 Uiso 1 1 calc R
H3C H -0.0042 0.2865 1.1476 0.032 Uiso 1 1 calc R
C4 C 0.00803(12) 0.19469(4) 0.60360(10) 0.0225(2) Uani 1 1 d .
H4A H -0.0518 0.2146 0.5265 0.034 Uiso 1 1 calc R
H4B H -0.0347 0.1607 0.6025 0.034 Uiso 1 1 calc R
H4C H 0.1149 0.1929 0.5890 0.034 Uiso 1 1 calc R
C5 C 0.07693(9) 0.03299(3) 0.82130(9) 0.01220(14) Uani 1 1 d .
C6 C 0.02776(9) -0.01685(3) 0.80713(10) 0.01573(16) Uani 1 1 d .
H6 H -0.0787 -0.0243 0.7909 0.019 Uiso 1 1 calc R
C7 C 0.13398(10) -0.05540(4) 0.81671(10) 0.01612(16) Uani 1 1 d .
H7 H 0.1009 -0.0893 0.8065 0.019 Uiso 1 1 calc R
C8 C 0.28938(9) -0.04401(3) 0.84143(9) 0.01314(15) Uani 1 1 d .
C9 C 0.33931(10) 0.00497(4) 0.85745(10) 0.01527(16) Uani 1 1 d .
H9 H 0.4460 0.0122 0.8751 0.018 Uiso 1 1 calc R
C10 C 0.23324(9) 0.04377(3) 0.84776(10) 0.01474(15) Uani 1 1 d .
H10 H 0.2672 0.0776 0.8591 0.018 Uiso 1 1 calc R
C11 C -0.18369(9) 0.07070(3) 0.73749(9) 0.01203(14) Uani 1 1 d .
C12 C -0.21756(10) 0.05053(4) 0.60051(9) 0.01655(17) Uani 1 1 d .
H12 H -0.1390 0.0355 0.5577 0.020 Uiso 1 1 calc R
C13 C -0.36719(10) 0.05237(4) 0.52618(10) 0.01709(17) Uani 1 1 d .
H13 H -0.3923 0.0381 0.4330 0.021 Uiso 1 1 calc R
C14 C -0.47946(9) 0.07531(4) 0.58981(10) 0.01455(15) Uani 1 1 d .
C15 C -0.44705(9) 0.09501(3) 0.72690(9) 0.01386(15) Uani 1 1 d .
H15 H -0.5256 0.1102 0.7692 0.017 Uiso 1 1 calc R
C16 C -0.29820(9) 0.09229(3) 0.80201(9) 0.01244(14) Uani 1 1 d .
H16 H -0.2745 0.1051 0.8971 0.015 Uiso 1 1 calc R

loop_
_atom_site_aniso_label
_atom_site_aniso_U_11
_atom_site_aniso_U_22
_atom_site_aniso_U_33
_atom_site_aniso_U_23
_atom_site_aniso_U_13
_atom_site_aniso_U_12
Nb1 0.00888(3) 0.00772(3) 0.01065(3) -0.00027(3) 0.00041(2) 0.00059(2)
Br1 0.02076(4) 0.01207(4) 0.01932(4) 0.00112(3) 0.00566(3) 0.00657(3)
Br2 0.01682(4) 0.02297(5) 0.02490(5) 0.00412(4) -0.00772(3) 0.00221(4)
Cl1 0.01208(8) 0.01714(10) 0.01838(9) -0.00306(8) 0.00550(7) 0.00007(7)
Cl2 0.02305(10) 0.01994(12) 0.01518(9) 0.00538(9) -0.00571(8) -0.00344(8)
Cl3 0.01098(7) 0.01405(10) 0.02319(10) -0.00243(8) 0.00484(7) 0.00104(7)
O1 0.0157(3) 0.0094(3) 0.0140(3) -0.0021(2) 0.0014(2) 0.0015(2)
O2 0.0177(3) 0.0129(3) 0.0109(3) 0.0006(2) 0.0016(2) 0.0008(2)
N1 0.0108(3) 0.0095(3) 0.0147(3) -0.0015(3) 0.0007(2) 0.0000(2)
N2 0.0112(3) 0.0091(3) 0.0220(4) -0.0038(3) -0.0012(3) 0.0004(2)
C1 0.0215(4) 0.0105(4) 0.0214(4) 0.0029(3) 0.0017(3) 0.0033(3)
C2 0.0244(4) 0.0123(4) 0.0174(4) 0.0045(3) 0.0034(3) -0.0002(3)
C3 0.0262(4) 0.0187(5) 0.0188(4) -0.0089(4) 0.0021(4) 0.0010(4)
C4 0.0286(5) 0.0254(5) 0.0131(4) -0.0028(4) 0.0028(4) 0.0016(4)
C5 0.0130(3) 0.0090(4) 0.0145(4) -0.0009(3) 0.0019(3) 0.0009(3)
C6 0.0132(3) 0.0109(4) 0.0223(4) -0.0014(3) 0.0007(3) -0.0014(3)
C7 0.0190(4) 0.0096(4) 0.0195(4) -0.0012(3) 0.0025(3) -0.0011(3)
C8 0.0167(3) 0.0101(4) 0.0132(3) 0.0015(3) 0.0040(3) 0.0036(3)
C9 0.0131(3) 0.0120(4) 0.0211(4) 0.0013(3) 0.0041(3) 0.0011(3)
C10 0.0128(3) 0.0089(4) 0.0228(4) -0.0002(3) 0.0039(3) -0.0006(3)
C11 0.0114(3) 0.0092(4) 0.0150(4) 0.0001(3) 0.0007(3) -0.0011(3)
C12 0.0163(4) 0.0183(4) 0.0153(4) -0.0034(3) 0.0033(3) 0.0010(3)
C13 0.0194(4) 0.0188(5) 0.0121(4) -0.0011(3) -0.0001(3) -0.0003(3)
C14 0.0130(3) 0.0132(4) 0.0156(4) 0.0037(3) -0.0027(3) -0.0009(3)
C15 0.0130(3) 0.0109(4) 0.0180(4) 0.0003(3) 0.0037(3) -0.0006(3)
C16 0.0132(3) 0.0119(4) 0.0125(3) -0.0007(3) 0.0029(3) -0.0023(3)

loop_
_atom_type_symbol
_atom_type_description
_atom_type_scat_dispersion_real
_atom_type_scat_dispersion_imag
_atom_type_scat_source
C C 0.0033 0.0016 'International Tables Vol C Tables 4.2.6.8 and 6.1.1.4'
H H 0.0000 0.0000 'International Tables Vol C Tables 4.2.6.8 and 6.1.1.4'
N N 0.0061 0.0033 'International Tables Vol C Tables 4.2.6.8 and 6.1.1.4'
O O 0.0106 0.0060 'International Tables Vol C Tables 4.2.6.8 and 6.1.1.4'
Cl Cl 0.1484 0.1585 'International Tables Vol C Tables 4.2.6.8 and 6.1.1.4'
Br Br -0.2901 2.4595 'International Tables Vol C Tables 4.2.6.8 and 6.1.1.4'
Nb Nb -2.0727 0.6215 'International Tables Vol C Tables 4.2.6.8 and 6.1.1.4'

loop_
_geom_angle_atom_site_label_1
_geom_angle_atom_site_label_2
_geom_angle_atom_site_label_3
_geom_angle
N1 Nb1 O2 95.79(3)
N1 Nb1 O1 168.94(3)
O2 Nb1 O1 73.27(2)
N1 Nb1 Cl2 99.70(2)
O2 Nb1 Cl2 163.975(18)
O1 Nb1 Cl2 91.326(17)
N1 Nb1 Cl1 97.35(2)
O2 Nb1 Cl1 86.334(17)
O1 Nb1 Cl1 80.592(16)
Cl2 Nb1 Cl1 95.658(9)
N1 Nb1 Cl3 98.79(2)
O2 Nb1 Cl3 82.074(17)
O1 Nb1 Cl3 81.637(16)
Cl2 Nb1 Cl3 91.504(9)
Cl1 Nb1 Cl3 160.968(9)
C1 O1 C3 111.17(7)
C1 O1 Nb1 111.93(5)
C3 O1 Nb1 122.80(6)
C4 O2 C2 111.04(7)
C4 O2 Nb1 121.88(6)
C2 O2 Nb1 115.13(5)
N2 N1 Nb1 176.24(6)
N1 N2 C5 119.46(7)
N1 N2 C11 115.99(7)
C5 N2 C11 124.49(7)
O1 C1 C2 107.41(7)
O2 C2 C1 107.78(7)
C10 C5 C6 119.80(8)
C10 C5 N2 119.03(8)
C6 C5 N2 121.15(7)
C7 C6 C5 120.11(8)
C6 C7 C8 119.40(9)
C9 C8 C7 121.02(8)
C9 C8 Br1 118.15(6)
C7 C8 Br1 120.83(7)
C8 C9 C10 119.79(8)
C9 C10 C5 119.87(8)
C12 C11 C16 120.73(8)
C12 C11 N2 121.13(7)
C16 C11 N2 118.01(8)
C11 C12 C13 119.57(8)
C14 C13 C12 119.19(8)
C15 C14 C13 121.60(8)
C15 C14 Br2 118.60(7)
C13 C14 Br2 119.74(7)
C14 C15 C16 119.11(8)
C15 C16 C11 119.75(8)

loop_
_geom_bond_atom_site_label_1
_geom_bond_atom_site_label_2
_geom_bond_distance
Nb1 N1 1.7722(7)
Nb1 O2 2.2059(6)
Nb1 O1 2.3044(7)
Nb1 Cl2 2.3628(3)
Nb1 Cl1 2.3946(2)
Nb1 Cl3 2.4225(2)
Br1 C8 1.9003(8)
Br2 C14 1.8965(8)
O1 C1 1.4404(11)
O1 C3 1.4418(11)
O2 C4 1.4496(11)
O2 C2 1.4565(11)
N1 N2 1.3356(10)
N2 C5 1.4116(11)
N2 C11 1.4326(10)
C1 C2 1.5032(13)
C5 C10 1.3935(11)
C5 C6 1.3962(12)
C6 C7 1.3849(13)
C7 C8 1.3891(12)
C8 C9 1.3776(13)
C9 C10 1.3888(12)
C11 C12 1.3859(12)
C11 C16 1.3933(11)
C12 C13 1.3902(12)
C13 C14 1.3881(13)
C14 C15 1.3813(13)
C15 C16 1.3878(12)
